data_2235506
loop_
_publ_author_name
'Zare Dehnavi, Marzieh'
'Abedi, Anita'

_publ_section_title
;
 6,6'-Dimethyl-2,2'-bipyridin-1-ium tetrachloridoaurate(III)
;
_journal_coeditor_code HY2560
_journal_issue 7
_journal_name_full 'Acta Crystallographica Section E'
_journal_page_first m981
_journal_paper_doi 10.1107/S160053681202853X
_journal_volume 68
_journal_year 2012
_chemical_formula_iupac '(C12 H13 N2) [Au Cl4]'
_chemical_formula_moiety 'C12 H13 N2 +, Au Cl4 -'
_chemical_formula_sum 'C12 H13 Au Cl4 N2'
_chemical_formula_weight 524.01
_chemical_name_systematic
;
6,6'-Dimethyl-2,2'-bipyridin-1-ium tetrachloridoaurate(III)
;
_space_group_IT_number 14
_symmetry_cell_setting monoclinic
_symmetry_space_group_name_Hall '-P 2yn'
_symmetry_space_group_name_H-M 'P 1 21/n 1'
_atom_sites_solution_hydrogens mixed
_atom_sites_solution_primary direct
_atom_sites_solution_secondary difmap
_audit_creation_method SHELXL-97
_cell_angle_alpha 90.00
_cell_angle_beta 95.772(5)
_cell_angle_gamma 90.00
_cell_formula_units_Z 4
_cell_length_a 10.8942(9)
_cell_length_b 11.6784(10)
_cell_length_c 12.2866(11)
_cell_measurement_reflns_used 1542
_cell_measurement_temperature 100(2)
_cell_measurement_theta_max 30.0
_cell_measurement_theta_min 3.0
_cell_volume 1555.3(2)
_computing_cell_refinement 'SAINT (Bruker, 2007)'
_computing_data_collection 'APEX2 (Bruker, 2007)'
_computing_data_reduction 'SAINT (Bruker, 2007)'
_computing_molecular_graphics 'XP in SHELXTL (Sheldrick, 2008) and Mercury (Macrae <i>et al.</i>, 2006)'
_computing_publication_material 'SHELXTL (Sheldrick, 2008)'
_computing_structure_refinement 'SHELXTL (Sheldrick, 2008)'
_computing_structure_solution 'SHELXTL (Sheldrick, 2008)'
_diffrn_ambient_temperature 100(2)
_diffrn_measured_fraction_theta_full 0.994
_diffrn_measured_fraction_theta_max 0.994
_diffrn_measurement_device_type 'Bruker APEXII CCD'
_diffrn_measurement_method '\f and \w scans'
_diffrn_radiation_monochromator graphite
_diffrn_radiation_source 'fine-focus sealed tube'
_diffrn_radiation_type MoK\a
_diffrn_radiation_wavelength 0.71073
_diffrn_reflns_av_R_equivalents 0.0315
_diffrn_reflns_av_sigmaI/netI 0.0345
_diffrn_reflns_limit_h_max 14
_diffrn_reflns_limit_h_min -14
_diffrn_reflns_limit_k_max 15
_diffrn_reflns_limit_k_min -15
_diffrn_reflns_limit_l_max 16
_diffrn_reflns_limit_l_min -16
_diffrn_reflns_number 12293
_diffrn_reflns_theta_full 29.00
_diffrn_reflns_theta_max 29.00
_diffrn_reflns_theta_min 2.38
_exptl_absorpt_coefficient_mu 10.133
_exptl_absorpt_correction_T_max 0.227
_exptl_absorpt_correction_T_min 0.182
_exptl_absorpt_correction_type multi-scan
_exptl_absorpt_process_details '(SADABS; Bruker, 2001)'
_exptl_crystal_colour yellow
_exptl_crystal_density_diffrn 2.238
_exptl_crystal_density_method 'not measured'
_exptl_crystal_description prism
_exptl_crystal_F_000 984
_exptl_crystal_size_max 0.20
_exptl_crystal_size_mid 0.15
_exptl_crystal_size_min 0.15
_refine_diff_density_max 0.830
_refine_diff_density_min -1.147
_refine_ls_extinction_method none
_refine_ls_goodness_of_fit_ref 1.001
_refine_ls_hydrogen_treatment constr
_refine_ls_matrix_type full
_refine_ls_number_parameters 174
_refine_ls_number_reflns 4101
_refine_ls_number_restraints 0
_refine_ls_restrained_S_all 1.001
_refine_ls_R_factor_all 0.0275
_refine_ls_R_factor_gt 0.0228
_refine_ls_shift/su_max 0.002
_refine_ls_shift/su_mean 0.000
_refine_ls_structure_factor_coef Fsqd
_refine_ls_weighting_details 'calc w=1/[\s^2^(Fo^2^)+(0.0228P)^2^+0.3281P] where P=(Fo^2^+2Fc^2^)/3'
_refine_ls_weighting_scheme calc
_refine_ls_wR_factor_gt 0.0478
_refine_ls_wR_factor_ref 0.0493
_reflns_number_gt 3699
_reflns_number_total 4101
_reflns_threshold_expression I>2\s(I)
_cod_data_source_file hy2560.cif
_cod_data_source_block I
_cod_original_sg_symbol_H-M 'P 21/n'
_cod_database_code 2235506
_cod_database_fobs_code 2235506

loop_
_symmetry_equiv_pos_as_xyz
'x, y, z'
'-x+1/2, y+1/2, -z+1/2'
'-x, -y, -z'
'x-1/2, -y-1/2, z-1/2'

loop_
_atom_site_type_symbol
_atom_site_label
_atom_site_fract_x
_atom_site_fract_y
_atom_site_fract_z
_atom_site_U_iso_or_equiv
_atom_site_adp_type
_atom_site_calc_flag
_atom_site_refinement_flags
_atom_site_occupancy
_atom_site_symmetry_multiplicity
Au Au1 0.910926(11) 0.846230(10) 0.536181(9) 0.00895(4) Uani d . 1 1
Cl Cl1 1.05716(8) 0.80777(8) 0.67847(7) 0.01993(18) Uani d . 1 1
Cl Cl2 0.76133(7) 0.82538(7) 0.65184(6) 0.01523(16) Uani d . 1 1
Cl Cl3 0.76425(7) 0.88766(7) 0.39541(6) 0.01501(16) Uani d . 1 1
Cl Cl4 1.05950(7) 0.86081(7) 0.41815(7) 0.01552(16) Uani d . 1 1
N N1 0.7935(2) 0.0942(2) 0.0534(2) 0.0096(5) Uani d . 1 1
N N2 0.9773(2) 0.2313(2) 0.0264(2) 0.0102(5) Uani d . 1 1
H H2N 0.9224 0.2323 0.0676 0.012 Uiso d R 1 1
C C1 0.8500(3) 0.0735(3) -0.0370(2) 0.0089(6) Uani d . 1 1
C C2 0.6953(3) 0.0310(3) 0.0722(2) 0.0107(6) Uani d . 1 1
C C3 0.6523(3) -0.0561(3) 0.0007(3) 0.0136(6) Uani d . 1 1
H H3A 0.5832 -0.1010 0.0158 0.016 Uiso calc R 1 1
C C4 0.7107(3) -0.0771(3) -0.0928(3) 0.0154(7) Uani d . 1 1
H H4A 0.6818 -0.1361 -0.1422 0.018 Uiso calc R 1 1
C C5 0.8112(3) -0.0112(3) -0.1130(3) 0.0131(6) Uani d . 1 1
H H5A 0.8526 -0.0231 -0.1766 0.016 Uiso calc R 1 1
C C6 0.6349(3) 0.0588(3) 0.1736(3) 0.0146(7) Uani d . 1 1
H H6A 0.6978 0.0635 0.2363 0.022 Uiso calc R 1 1
H H6B 0.5754 -0.0013 0.1867 0.022 Uiso calc R 1 1
H H6C 0.5920 0.1325 0.1640 0.022 Uiso calc R 1 1
C C7 0.9564(3) 0.1483(3) -0.0502(3) 0.0098(6) Uani d . 1 1
C C8 1.0677(3) 0.3099(3) 0.0276(3) 0.0129(6) Uani d . 1 1
C C9 1.1446(3) 0.3059(3) -0.0547(3) 0.0144(7) Uani d . 1 1
H H9A 1.2088 0.3605 -0.0571 0.017 Uiso calc R 1 1
C C10 1.1274(3) 0.2212(3) -0.1343(3) 0.0148(7) Uani d . 1 1
H H10A 1.1808 0.2183 -0.1908 0.018 Uiso calc R 1 1
C C11 1.0340(3) 0.1407(3) -0.1328(3) 0.0124(6) Uani d . 1 1
H H11A 1.0234 0.0822 -0.1867 0.015 Uiso calc R 1 1
C C12 1.0788(3) 0.3951(3) 0.1189(3) 0.0185(7) Uani d . 1 1
H H12A 1.1431 0.4510 0.1067 0.028 Uiso calc R 1 1
H H12B 1.1007 0.3555 0.1885 0.028 Uiso calc R 1 1
H H12C 0.9999 0.4348 0.1215 0.028 Uiso calc R 1 1

loop_
_atom_site_aniso_label
_atom_site_aniso_U_11
_atom_site_aniso_U_22
_atom_site_aniso_U_33
_atom_site_aniso_U_12
_atom_site_aniso_U_13
_atom_site_aniso_U_23
Au1 0.00970(6) 0.00822(7) 0.00884(6) 0.00079(4) 0.00044(4) -0.00109(4)
Cl1 0.0138(4) 0.0335(5) 0.0120(4) 0.0015(4) -0.0011(3) 0.0048(3)
Cl2 0.0142(4) 0.0191(4) 0.0129(3) -0.0038(3) 0.0041(3) -0.0045(3)
Cl3 0.0141(4) 0.0159(4) 0.0143(3) 0.0012(3) -0.0021(3) 0.0022(3)
Cl4 0.0134(4) 0.0201(4) 0.0136(4) 0.0027(3) 0.0039(3) 0.0017(3)
N1 0.0119(13) 0.0076(13) 0.0093(12) 0.0009(10) 0.0004(10) 0.0012(10)
N2 0.0088(12) 0.0109(13) 0.0113(12) -0.0010(10) 0.0022(10) -0.0012(10)
C1 0.0084(14) 0.0084(14) 0.0098(13) 0.0040(11) 0.0010(11) 0.0008(11)
C2 0.0134(15) 0.0090(15) 0.0096(13) 0.0033(12) 0.0002(11) 0.0027(12)
C3 0.0116(15) 0.0122(16) 0.0167(15) -0.0024(13) -0.0002(12) 0.0004(13)
C4 0.0167(16) 0.0137(16) 0.0153(15) -0.0034(13) -0.0009(13) -0.0062(13)
C5 0.0175(16) 0.0119(16) 0.0099(14) 0.0000(13) 0.0022(12) -0.0024(12)
C6 0.0161(16) 0.0156(17) 0.0125(15) -0.0028(13) 0.0036(12) 0.0015(13)
C7 0.0099(14) 0.0092(15) 0.0099(14) 0.0004(12) -0.0013(11) 0.0001(12)
C8 0.0138(15) 0.0088(15) 0.0157(15) -0.0023(13) -0.0009(12) 0.0009(12)
C9 0.0104(15) 0.0160(17) 0.0167(16) -0.0015(13) 0.0004(13) 0.0040(13)
C10 0.0125(15) 0.0185(17) 0.0137(15) 0.0027(13) 0.0027(12) 0.0033(13)
C11 0.0143(15) 0.0129(16) 0.0098(14) 0.0010(13) -0.0006(12) -0.0008(12)
C12 0.0186(17) 0.0157(17) 0.0215(17) -0.0050(14) 0.0032(14) -0.0072(14)

loop_
_atom_type_symbol
_atom_type_description
_atom_type_scat_dispersion_real
_atom_type_scat_dispersion_imag
_atom_type_scat_source
C C 0.0033 0.0016 'International Tables Vol C Tables 4.2.6.8 and 6.1.1.4'
H H 0.0000 0.0000 'International Tables Vol C Tables 4.2.6.8 and 6.1.1.4'
N N 0.0061 0.0033 'International Tables Vol C Tables 4.2.6.8 and 6.1.1.4'
Cl Cl 0.1484 0.1585 'International Tables Vol C Tables 4.2.6.8 and 6.1.1.4'
Au Au -2.0133 8.8022 'International Tables Vol C Tables 4.2.6.8 and 6.1.1.4'

loop_
_geom_angle_atom_site_label_1
_geom_angle_atom_site_label_2
_geom_angle_atom_site_label_3
_geom_angle
Cl2 Au1 Cl3 90.29(3)
Cl2 Au1 Cl4 178.02(3)
Cl3 Au1 Cl4 89.42(3)
Cl2 Au1 Cl1 89.38(3)
Cl3 Au1 Cl1 179.00(3)
Cl4 Au1 Cl1 90.94(3)
C2 N1 C1 118.9(3)
C8 N2 C7 124.6(3)
C8 N2 H2N 124.1
C7 N2 H2N 110.9
N1 C1 C5 123.1(3)
N1 C1 C7 114.5(3)
C5 C1 C7 122.4(3)
N1 C2 C3 121.1(3)
N1 C2 C6 116.6(3)
C3 C2 C6 122.2(3)
C4 C3 C2 119.8(3)
C4 C3 H3A 120.1
C2 C3 H3A 120.1
C5 C4 C3 119.2(3)
C5 C4 H4A 120.4
C3 C4 H4A 120.4
C4 C5 C1 117.8(3)
C4 C5 H5A 121.1
C1 C5 H5A 121.1
C2 C6 H6A 109.5
C2 C6 H6B 109.5
H6A C6 H6B 109.5
C2 C6 H6C 109.5
H6A C6 H6C 109.5
H6B C6 H6C 109.5
N2 C7 C11 118.8(3)
N2 C7 C1 115.3(3)
C11 C7 C1 125.8(3)
N2 C8 C9 117.8(3)
N2 C8 C12 117.8(3)
C9 C8 C12 124.3(3)
C8 C9 C10 119.5(3)
C8 C9 H9A 120.3
C10 C9 H9A 120.3
C11 C10 C9 121.3(3)
C11 C10 H10A 119.3
C9 C10 H10A 119.3
C10 C11 C7 117.9(3)
C10 C11 H11A 121.1
C7 C11 H11A 121.1
C8 C12 H12A 109.5
C8 C12 H12B 109.5
H12A C12 H12B 109.5
C8 C12 H12C 109.5
H12A C12 H12C 109.5
H12B C12 H12C 109.5

loop_
_geom_bond_atom_site_label_1
_geom_bond_atom_site_label_2
_geom_bond_distance
Au1 Cl2 2.2804(8)
Au1 Cl3 2.2854(8)
Au1 Cl4 2.2856(8)
Au1 Cl1 2.2882(8)
N1 C2 1.339(4)
N1 C1 1.345(4)
N2 C8 1.345(4)
N2 C7 1.353(4)
N2 H2N 0.8221
C1 C5 1.396(4)
C1 C7 1.474(4)
C2 C3 1.395(4)
C2 C6 1.502(4)
C3 C4 1.390(5)
C3 H3A 0.9500
C4 C5 1.382(5)
C4 H4A 0.9500
C5 H5A 0.9500
C6 H6A 0.9800
C6 H6B 0.9800
C6 H6C 0.9800
C7 C11 1.388(5)
C8 C9 1.378(5)
C8 C12 1.496(5)
C9 C10 1.390(5)
C9 H9A 0.9500
C10 C11 1.387(5)
C10 H10A 0.9500
C11 H11A 0.9500
C12 H12A 0.9800
C12 H12B 0.9800
C12 H12C 0.9800

loop_
_geom_hbond_atom_site_label_D
_geom_hbond_atom_site_label_H
_geom_hbond_atom_site_label_A
_geom_hbond_site_symmetry_A
_geom_hbond_distance_DH
_geom_hbond_distance_HA
_geom_hbond_distance_DA
_geom_hbond_angle_DHA
_geom_hbond_publ_flag
N2 H2N Cl3 2_645 0.82 2.80 3.419(2) 134 yes
C4 H4A Cl2 1_544 0.95 2.79 3.434(4) 126 yes

loop_
_geom_torsion_atom_site_label_1
_geom_torsion_atom_site_label_2
_geom_torsion_atom_site_label_3
_geom_torsion_atom_site_label_4
_geom_torsion
C2 N1 C1 C5 0.0(4)
C2 N1 C1 C7 179.6(3)
C1 N1 C2 C3 0.8(4)
C1 N1 C2 C6 -179.2(3)
N1 C2 C3 C4 -1.0(5)
C6 C2 C3 C4 179.1(3)
C2 C3 C4 C5 0.3(5)
C3 C4 C5 C1 0.6(5)
N1 C1 C5 C4 -0.7(5)
C7 C1 C5 C4 179.7(3)
C8 N2 C7 C11 1.3(5)
C8 N2 C7 C1 -178.4(3)
N1 C1 C7 N2 -3.9(4)
C5 C1 C7 N2 175.6(3)
N1 C1 C7 C11 176.4(3)
C5 C1 C7 C11 -4.1(5)
C7 N2 C8 C9 0.0(5)
C7 N2 C8 C12 -179.4(3)
N2 C8 C9 C10 -0.8(5)
C12 C8 C9 C10 178.6(3)
C8 C9 C10 C11 0.3(5)
C9 C10 C11 C7 1.0(5)
N2 C7 C11 C10 -1.8(4)
C1 C7 C11 C10 177.9(3)
